data_7243964
loop_
_publ_author_name
'\,Cak\?ir, Sinem'
'Kavukcu, Serdar Bat\?ikan'
'Karab\?iy\?ik, Hande'
'Rethinam, Senthil'
'T\"urkmen, Hayati'

_publ_section_title
;
 C(acyl)--C(sp2) and C(sp2)--C(sp2) Suzuki--Miyaura cross-coupling
 reactions using nitrile-functionalized NHC palladium complexes
;
_journal_issue 60
_journal_name_full 'RSC Advances'
_journal_page_first 37684
_journal_page_last 37699
_journal_paper_doi 10.1039/D1RA07231E
_journal_volume 11
_journal_year 2021
_chemical_formula_moiety 'C17 H16 Br2 N4 Pd'
_chemical_formula_sum 'C17 H16 Br2 N4 Pd'
_chemical_formula_weight 542.56
_space_group_crystal_system triclinic
_space_group_IT_number 2
_space_group_name_Hall '-P 1'
_space_group_name_H-M_alt 'P -1'
_atom_sites_solution_hydrogens geom
_audit_creation_date 2021-03-12
_audit_creation_method
;
Olex2 1.3
(compiled Nov 21 2019 18:26:39 for OlexSys, GUI svn.r6003)
;
_audit_update_record
;
2021-03-19 deposited with the CCDC.	2021-11-08 downloaded from the CCDC.
;
_cell_angle_alpha 90.731(10)
_cell_angle_beta 100.478(10)
_cell_angle_gamma 106.482(10)
_cell_formula_units_Z 2
_cell_length_a 7.4786(9)
_cell_length_b 11.0996(11)
_cell_length_c 11.7959(16)
_cell_measurement_reflns_used 1351
_cell_measurement_temperature 294(2)
_cell_measurement_theta_max 25.9700
_cell_measurement_theta_min 7.1420
_cell_volume 921.1(2)
_computing_cell_refinement 'CrysAlisPro 1.171.40.67a (Rigaku OD, 2019)'
_computing_data_collection 'CrysAlisPro 1.171.40.67a (Rigaku OD, 2019)'
_computing_data_reduction 'CrysAlisPro 1.171.40.67a (Rigaku OD, 2019)'
_computing_molecular_graphics 'Olex2 1.3 (Dolomanov et al., 2009)'
_computing_publication_material 'Olex2 1.3 (Dolomanov et al., 2009)'
_computing_structure_refinement 'SHELXL 2018/3 (Sheldrick, 2015)'
_computing_structure_solution 'SHELXT  (Sheldrick, 2015)'
_diffrn_ambient_temperature 294(2)
_diffrn_detector 'CCD plate'
_diffrn_detector_area_resol_mean 8.0667
_diffrn_detector_type Eos
_diffrn_measured_fraction_theta_full 0.990
_diffrn_measured_fraction_theta_max 0.987
_diffrn_measurement_details
;
List of Runs (angles in degrees, time in seconds):

  # Type    Start    End  Width  t~exp~   \w     \q     \k     \f   Frames
#--------------------------------------------------------------------------
  1  \w     10.00  79.00   1.00    2.30    --   14.20  37.00  60.00   69
  2  \w    -20.00  13.00   1.00    2.30    --   14.20 -99.00-120.00   33
  3  \w    -27.00  39.00   1.00    2.30    --   14.20 -77.00 -60.00   66
  4  \w    -34.00   8.00   1.00    2.30    --  -16.23 -77.00-150.00   42
  5  \w    -39.00 -14.00   1.00    2.30    --  -16.23 -77.00-180.00   25
  6  \w    -36.00  33.00   1.00    2.30    --  -16.23  77.00  90.00   69
  7  \w    -17.00   8.00   1.00    2.30    --  -16.23 -77.00   0.00   25
  8  \w    -29.00  41.00   1.00    2.30    --  -16.23  57.00 150.00   70
;
_diffrn_measurement_device 'four-circle diffractometer'
_diffrn_measurement_device_type 'Xcalibur, Eos'
_diffrn_measurement_method '\w scans'
_diffrn_orient_matrix_type 'CrysAlisPro convention (1999,Acta A55,543-557)'
_diffrn_orient_matrix_UB_11 0.0493483000
_diffrn_orient_matrix_UB_12 0.0036873000
_diffrn_orient_matrix_UB_13 0.0578806000
_diffrn_orient_matrix_UB_21 0.0208928000
_diffrn_orient_matrix_UB_22 0.0665419000
_diffrn_orient_matrix_UB_23 0.0023555000
_diffrn_orient_matrix_UB_31 -0.0853900000
_diffrn_orient_matrix_UB_32 -0.0045303000
_diffrn_orient_matrix_UB_33 0.0200289000
_diffrn_radiation_monochromator graphite
_diffrn_radiation_probe x-ray
_diffrn_radiation_type 'Mo K\a'
_diffrn_radiation_wavelength 0.71073
_diffrn_reflns_av_unetI/netI 0.0788
_diffrn_reflns_Laue_measured_fraction_full 0.990
_diffrn_reflns_Laue_measured_fraction_max 0.987
_diffrn_reflns_limit_h_max 9
_diffrn_reflns_limit_h_min -8
_diffrn_reflns_limit_k_max 13
_diffrn_reflns_limit_k_min -12
_diffrn_reflns_limit_l_max 13
_diffrn_reflns_limit_l_min -14
_diffrn_reflns_number 3823
_diffrn_reflns_point_group_measured_fraction_full 0.990
_diffrn_reflns_point_group_measured_fraction_max 0.987
_diffrn_reflns_theta_full 25.242
_diffrn_reflns_theta_max 25.653
_diffrn_reflns_theta_min 2.895
_diffrn_source 'fine-focus sealed X-ray tube'
_diffrn_source_type 'Enhance (Mo) X-ray Source'
_exptl_absorpt_coefficient_mu 5.351
_exptl_absorpt_correction_T_max 0.574
_exptl_absorpt_correction_T_min 0.305
_exptl_absorpt_correction_type analytical
_exptl_absorpt_process_details
;
CrysAlisPro 1.171.40.67a (Rigaku Oxford Diffraction, 2019)
Analytical numeric absorption correction using a multifaceted crystal
			model based on expressions derived by R.C. Clark & J.S. Reid.
(Clark, R. C. & Reid, J. S. (1995). Acta Cryst. A51, 887-897)
Empirical absorption correction using spherical harmonics,
 implemented in SCALE3 ABSPACK scaling algorithm.
;
_exptl_crystal_colour 'light orange'
_exptl_crystal_colour_modifier light
_exptl_crystal_colour_primary orange
_exptl_crystal_density_diffrn 1.956
_exptl_crystal_description prism
_exptl_crystal_F_000 524
_exptl_crystal_size_max 0.39
_exptl_crystal_size_mid 0.286
_exptl_crystal_size_min 0.131
_refine_diff_density_max 1.474
_refine_diff_density_min -1.799
_refine_diff_density_rms 0.370
_refine_ls_extinction_method none
_refine_ls_goodness_of_fit_ref 1.065
_refine_ls_hydrogen_treatment constr
_refine_ls_matrix_type full
_refine_ls_number_parameters 219
_refine_ls_number_reflns 3823
_refine_ls_number_restraints 3
_refine_ls_restrained_S_all 1.065
_refine_ls_R_factor_all 0.1117
_refine_ls_R_factor_gt 0.0637
_refine_ls_shift/su_max 0.000
_refine_ls_shift/su_mean 0.000
_refine_ls_structure_factor_coef Fsqd
_refine_ls_weighting_details 'w=1/[\s^2^(Fo^2^)+(0.1383P)^2^+4.4641P] where P=(Fo^2^+2Fc^2^)/3'
_refine_ls_weighting_scheme calc
_refine_ls_wR_factor_gt 0.2259
_refine_ls_wR_factor_ref 0.2555
_reflns_Friedel_coverage 0.000
_reflns_number_gt 2204
_reflns_number_total 3823
_reflns_threshold_expression 'I > 2\s(I)'
_twin_special_details
;
Component 2 rotated by 1.2622\% 
 around [-0.17 0.93 -0.32] (reciprocal) or [-0.06 0.96 -0.29] (direct)
;
_cod_data_source_file d1ra07231e2.cif
_cod_data_source_block hande3
_cod_database_code 7243964
_shelx_shelxl_version_number 2018/3
_chemical_oxdiff_formula 'C17 H16 Br2 N4 Pd'
_shelx_space_group_comment
;
The symmetry employed for this shelxl refinement is uniquely defined
by the following loop, which should always be used as a source of
symmetry information in preference to the above space-group names.
They are only intended as comments.
;
_shelx_estimated_absorpt_t_max 0.541
_shelx_estimated_absorpt_t_min 0.229
_olex2_refinement_description
;
1. Twinned data refinement
 Scales: 0.950(3)
 0.050(3)
2. Fixed Uiso
 At 1.2 times of:
  All C(H) groups, All C(H,H) groups
 At 1.5 times of:
  All C(H,H,H) groups
3. Rigid body (RIGU) restrains
 C1, N3
 with sigma for 1-2 distances of 0.004 and sigma for 1-3 distances of 0.004
4.a Secondary CH2 refined with riding coordinates:
 C10(H10A,H10B)
4.b Aromatic/amide H refined with riding coordinates:
 C2(H2), C3(H3), C5(H5), C6(H6), C7(H7), C8(H8), C9(H9), C12(H12), C13(H13),
 C14(H14), C15(H15)
4.c Idealised Me refined as rotating group:
 C4(H4A,H4B,H4C)
;
_olex2_submission_special_instructions 'No special instructions were received'
_oxdiff_exptl_absorpt_empirical_details
;
Empirical correction (ABSPACK) includes:
- Absorption correction using spherical harmonics
- Frame scaling
;
_oxdiff_exptl_absorpt_empirical_full_max 1.590
_oxdiff_exptl_absorpt_empirical_full_min 0.717
_oxdiff_twin_integration_method simultaneous
_oxdiff_twin_items 2

loop_
_space_group_symop_operation_xyz
'x, y, z'
'-x, -y, -z'

loop_
_atom_site_label
_atom_site_type_symbol
_atom_site_fract_x
_atom_site_fract_y
_atom_site_fract_z
_atom_site_U_iso_or_equiv
_atom_site_adp_type
_atom_site_occupancy
_atom_site_site_symmetry_order
_atom_site_calc_flag
_atom_site_refinement_flags_posn
_atom_site_refinement_flags_adp
_atom_site_refinement_flags_occupancy
_atom_site_disorder_assembly
_atom_site_disorder_group
Pd1 Pd 0.55914(12) 0.34857(8) 0.79693(8) 0.0303(3) Uani 1 1 d . . . . .
Br1 Br 0.8452(2) 0.48162(18) 0.75072(17) 0.0749(6) Uani 1 1 d . . . . .
Br2 Br 0.2649(3) 0.22952(17) 0.84475(18) 0.0757(6) Uani 1 1 d . . . . .
N1 N 0.7094(14) 0.2379(10) 0.8953(10) 0.045(3) Uani 1 1 d . . . . .
N2 N 0.3971(13) 0.5621(8) 0.7488(9) 0.035(2) Uani 1 1 d . . . . .
N3 N 0.3304(12) 0.4367(8) 0.5991(8) 0.030(2) Uani 1 1 d . . . . .
N4 N 0.3124(19) 0.1336(12) 0.2861(12) 0.066(4) Uani 1 1 d . . . . .
C1 C 0.4209(15) 0.4531(10) 0.7103(11) 0.034(2) Uani 1 1 d . . . . .
C2 C 0.2565(16) 0.5354(11) 0.5714(12) 0.040(3) Uani 1 1 d . . . . .
H2 H 0.191474 0.546959 0.499242 0.047 Uiso 1 1 calc R U . . .
C3 C 0.2941(17) 0.6096(11) 0.6646(12) 0.042(3) Uani 1 1 d . . . . .
H3 H 0.256819 0.682061 0.671743 0.051 Uiso 1 1 calc R U . . .
C4 C 0.474(2) 0.6167(12) 0.8689(12) 0.054(4) Uani 1 1 d . . . . .
H4A H 0.597916 0.605889 0.894154 0.080 Uiso 1 1 calc R U . . .
H4B H 0.390996 0.574703 0.918530 0.080 Uiso 1 1 calc R U . . .
H4C H 0.483917 0.704799 0.872080 0.080 Uiso 1 1 calc R U . . .
C5 C 0.648(2) 0.1107(12) 0.8861(12) 0.050(4) Uani 1 1 d . . . . .
H5 H 0.546252 0.071102 0.827025 0.060 Uiso 1 1 calc R U . . .
C6 C 0.726(2) 0.0382(13) 0.9585(14) 0.059(4) Uani 1 1 d . . . . .
H6 H 0.680766 -0.049142 0.948930 0.071 Uiso 1 1 calc R U . . .
C7 C 0.872(2) 0.0948(14) 1.0446(14) 0.056(4) Uani 1 1 d . . . . .
H7 H 0.925996 0.046270 1.095851 0.067 Uiso 1 1 calc R U . . .
C8 C 0.941(2) 0.2244(15) 1.0576(13) 0.059(4) Uani 1 1 d . . . . .
H8 H 1.041050 0.264572 1.117108 0.071 Uiso 1 1 calc R U . . .
C9 C 0.8560(18) 0.2922(13) 0.9791(13) 0.052(4) Uani 1 1 d . . . . .
H9 H 0.903556 0.379542 0.985118 0.062 Uiso 1 1 calc R U . . .
C10 C 0.3091(15) 0.3270(10) 0.5228(11) 0.035(3) Uani 1 1 d . . . . .
H10A H 0.394618 0.280918 0.558466 0.042 Uiso 1 1 calc R U . . .
H10B H 0.346373 0.355413 0.450862 0.042 Uiso 1 1 calc R U . . .
C11 C 0.1093(15) 0.2391(10) 0.4965(10) 0.030(2) Uani 1 1 d . . . . .
C12 C -0.0225(16) 0.2434(10) 0.5630(11) 0.038(3) Uani 1 1 d . . . . .
H12 H 0.010640 0.302162 0.625825 0.045 Uiso 1 1 calc R U . . .
C13 C -0.2089(18) 0.1585(12) 0.5361(14) 0.051(4) Uani 1 1 d . . . . .
H13 H -0.297728 0.162102 0.580903 0.062 Uiso 1 1 calc R U . . .
C14 C -0.258(2) 0.0707(12) 0.4435(14) 0.055(4) Uani 1 1 d . . . . .
H14 H -0.380697 0.016056 0.424817 0.066 Uiso 1 1 calc R U . . .
C15 C -0.1224(18) 0.0644(12) 0.3780(13) 0.048(3) Uani 1 1 d . . . . .
H15 H -0.153006 0.003932 0.316743 0.057 Uiso 1 1 calc R U . . .
C16 C 0.0574(16) 0.1489(11) 0.4049(11) 0.036(3) Uani 1 1 d . . . . .
C17 C 0.197(2) 0.1389(12) 0.3366(12) 0.047(3) Uani 1 1 d . . . . .

loop_
_atom_site_aniso_label
_atom_site_aniso_U_11
_atom_site_aniso_U_22
_atom_site_aniso_U_33
_atom_site_aniso_U_23
_atom_site_aniso_U_13
_atom_site_aniso_U_12
Pd1 0.0357(5) 0.0257(5) 0.0280(6) 0.0028(3) 0.0010(4) 0.0099(4)
Br1 0.0692(11) 0.0819(12) 0.0742(14) 0.0157(10) 0.0194(9) 0.0190(9)
Br2 0.0725(11) 0.0689(11) 0.0777(14) 0.0226(9) 0.0087(9) 0.0109(9)
N1 0.048(6) 0.039(6) 0.046(7) -0.005(5) 0.001(5) 0.016(5)
N2 0.040(5) 0.030(5) 0.040(7) 0.003(4) 0.011(5) 0.015(4)
N3 0.027(4) 0.033(5) 0.030(5) 0.007(4) 0.005(4) 0.007(4)
N4 0.070(9) 0.073(9) 0.055(9) -0.003(7) 0.023(7) 0.015(7)
C1 0.032(6) 0.037(6) 0.034(6) 0.004(5) 0.014(4) 0.008(5)
C2 0.033(6) 0.040(7) 0.045(8) 0.013(6) 0.005(6) 0.011(5)
C3 0.048(7) 0.033(6) 0.050(9) 0.015(6) 0.006(6) 0.020(5)
C4 0.081(10) 0.044(7) 0.039(9) -0.002(6) 0.013(7) 0.024(7)
C5 0.070(9) 0.033(7) 0.046(9) 0.001(6) -0.003(7) 0.023(6)
C6 0.074(10) 0.036(7) 0.061(11) 0.002(7) -0.002(8) 0.018(7)
C7 0.066(9) 0.055(9) 0.057(10) 0.010(7) 0.009(8) 0.036(7)
C8 0.051(8) 0.077(11) 0.050(10) 0.011(8) -0.004(7) 0.028(8)
C9 0.045(7) 0.046(8) 0.062(10) 0.000(7) 0.001(7) 0.016(6)
C10 0.034(6) 0.038(6) 0.029(7) -0.002(5) 0.009(5) 0.001(5)
C11 0.031(6) 0.039(6) 0.019(6) 0.005(5) 0.002(5) 0.010(5)
C12 0.039(6) 0.031(6) 0.041(8) 0.000(5) 0.003(6) 0.011(5)
C13 0.039(7) 0.047(8) 0.067(11) 0.016(7) 0.015(7) 0.007(6)
C14 0.046(8) 0.038(7) 0.062(11) 0.010(7) -0.002(7) -0.010(6)
C15 0.046(7) 0.034(7) 0.056(10) 0.004(6) 0.002(7) 0.004(6)
C16 0.038(6) 0.035(6) 0.033(7) 0.002(5) -0.001(5) 0.012(5)
C17 0.057(8) 0.040(7) 0.031(8) -0.006(6) -0.008(7) 0.006(6)

loop_
_atom_type_symbol
_atom_type_description
_atom_type_scat_dispersion_real
_atom_type_scat_dispersion_imag
_atom_type_scat_source
C C 0.0033 0.0016 'International Tables Vol C Tables 4.2.6.8 and 6.1.1.4'
H H 0.0000 0.0000 'International Tables Vol C Tables 4.2.6.8 and 6.1.1.4'
Br Br -0.2901 2.4595 'International Tables Vol C Tables 4.2.6.8 and 6.1.1.4'
N N 0.0061 0.0033 'International Tables Vol C Tables 4.2.6.8 and 6.1.1.4'
Pd Pd -0.9988 1.0072 'International Tables Vol C Tables 4.2.6.8 and 6.1.1.4'

loop_
_exptl_crystal_face_index_h
_exptl_crystal_face_index_k
_exptl_crystal_face_index_l
_exptl_crystal_face_perp_dist
1 -15 -4 0.1267
10 -2 -8 0.1380
0 4 -16 0.0670
-9 6 -5 0.1520
0 0 16 0.0669
0 0 -16 0.0638
2 -9 13 0.1140
-3 -6 15 0.1459
-1 2 16 0.0616
-1 14 -8 0.1167
-10 9 4 0.1476
0 -5 -15 0.0752
-6 -3 -9 0.1510
0 13 7 0.1169

loop_
_geom_angle_atom_site_label_1
_geom_angle_atom_site_label_2
_geom_angle_atom_site_label_3
_geom_angle
_geom_angle_site_symmetry_1
_geom_angle_site_symmetry_3
_geom_angle_publ_flag
Br1 Pd1 Br2 175.58(7) . . ?
N1 Pd1 Br1 91.6(3) . . ?
N1 Pd1 Br2 91.8(3) . . ?
C1 Pd1 Br1 88.6(3) . . ?
C1 Pd1 Br2 87.9(3) . . ?
C1 Pd1 N1 178.4(5) . . ?
C5 N1 Pd1 122.1(8) . . ?
C9 N1 Pd1 120.0(9) . . ?
C9 N1 C5 117.3(11) . . ?
C1 N2 C4 122.5(10) . . ?
C3 N2 C1 111.1(11) . . ?
C3 N2 C4 126.4(10) . . ?
C1 N3 C2 109.9(10) . . ?
C1 N3 C10 124.0(9) . . ?
C2 N3 C10 126.1(10) . . ?
N2 C1 Pd1 127.3(9) . . ?
N3 C1 Pd1 128.9(8) . . ?
N3 C1 N2 103.9(10) . . ?
N3 C2 H2 126.2 . . ?
C3 C2 N3 107.7(11) . . ?
C3 C2 H2 126.2 . . ?
N2 C3 H3 126.3 . . ?
C2 C3 N2 107.5(11) . . ?
C2 C3 H3 126.3 . . ?
N2 C4 H4A 109.5 . . ?
N2 C4 H4B 109.5 . . ?
N2 C4 H4C 109.5 . . ?
H4A C4 H4B 109.5 . . ?
H4A C4 H4C 109.5 . . ?
H4B C4 H4C 109.5 . . ?
N1 C5 H5 118.4 . . ?
N1 C5 C6 123.2(13) . . ?
C6 C5 H5 118.4 . . ?
C5 C6 H6 120.7 . . ?
C7 C6 C5 118.7(13) . . ?
C7 C6 H6 120.7 . . ?
C6 C7 H7 119.7 . . ?
C6 C7 C8 120.5(13) . . ?
C8 C7 H7 119.7 . . ?
C7 C8 H8 121.2 . . ?
C9 C8 C7 117.6(13) . . ?
C9 C8 H8 121.2 . . ?
N1 C9 C8 122.6(13) . . ?
N1 C9 H9 118.7 . . ?
C8 C9 H9 118.7 . . ?
N3 C10 H10A 108.9 . . ?
N3 C10 H10B 108.9 . . ?
N3 C10 C11 113.5(9) . . ?
H10A C10 H10B 107.7 . . ?
C11 C10 H10A 108.9 . . ?
C11 C10 H10B 108.9 . . ?
C12 C11 C10 121.9(10) . . ?
C12 C11 C16 118.6(10) . . ?
C16 C11 C10 119.5(10) . . ?
C11 C12 H12 119.9 . . ?
C11 C12 C13 120.3(12) . . ?
C13 C12 H12 119.9 . . ?
C12 C13 H13 120.0 . . ?
C14 C13 C12 120.0(14) . . ?
C14 C13 H13 120.0 . . ?
C13 C14 H14 120.2 . . ?
C13 C14 C15 119.6(12) . . ?
C15 C14 H14 120.2 . . ?
C14 C15 H15 120.3 . . ?
C16 C15 C14 119.4(13) . . ?
C16 C15 H15 120.3 . . ?
C11 C16 C17 119.5(10) . . ?
C15 C16 C11 122.1(12) . . ?
C15 C16 C17 118.4(12) . . ?
N4 C17 C16 177.5(14) . . ?

loop_
_geom_bond_atom_site_label_1
_geom_bond_atom_site_label_2
_geom_bond_distance
_geom_bond_site_symmetry_2
_geom_bond_publ_flag
Pd1 Br1 2.389(2) . ?
Pd1 Br2 2.393(2) . ?
Pd1 N1 2.113(10) . ?
Pd1 C1 1.946(12) . ?
N1 C5 1.351(15) . ?
N1 C9 1.326(16) . ?
N2 C1 1.357(14) . ?
N2 C3 1.351(14) . ?
N2 C4 1.480(16) . ?
N3 C1 1.346(15) . ?
N3 C2 1.379(14) . ?
N3 C10 1.458(14) . ?
N4 C17 1.145(18) . ?
C2 H2 0.9300 . ?
C2 C3 1.303(18) . ?
C3 H3 0.9300 . ?
C4 H4A 0.9600 . ?
C4 H4B 0.9600 . ?
C4 H4C 0.9600 . ?
C5 H5 0.9300 . ?
C5 C6 1.352(18) . ?
C6 H6 0.9300 . ?
C6 C7 1.341(19) . ?
C7 H7 0.9300 . ?
C7 C8 1.38(2) . ?
C8 H8 0.9300 . ?
C8 C9 1.379(18) . ?
C9 H9 0.9300 . ?
C10 H10A 0.9700 . ?
C10 H10B 0.9700 . ?
C10 C11 1.509(15) . ?
C11 C12 1.377(16) . ?
C11 C16 1.386(16) . ?
C12 H12 0.9300 . ?
C12 C13 1.421(17) . ?
C13 H13 0.9300 . ?
C13 C14 1.38(2) . ?
C14 H14 0.9300 . ?
C14 C15 1.40(2) . ?
C15 H15 0.9300 . ?
C15 C16 1.382(17) . ?
C16 C17 1.46(2) . ?

loop_
_geom_torsion_atom_site_label_1
_geom_torsion_atom_site_label_2
_geom_torsion_atom_site_label_3
_geom_torsion_atom_site_label_4
_geom_torsion
_geom_torsion_site_symmetry_1
_geom_torsion_site_symmetry_2
_geom_torsion_site_symmetry_3
_geom_torsion_site_symmetry_4
_geom_torsion_publ_flag
Pd1 N1 C5 C6 -170.8(12) . . . . ?
Pd1 N1 C9 C8 169.6(11) . . . . ?
N1 C5 C6 C7 1(2) . . . . ?
N3 C2 C3 N2 2.5(14) . . . . ?
N3 C10 C11 C12 -17.4(16) . . . . ?
N3 C10 C11 C16 164.5(10) . . . . ?
C1 N2 C3 C2 -2.1(14) . . . . ?
C1 N3 C2 C3 -2.2(14) . . . . ?
C1 N3 C10 C11 107.6(12) . . . . ?
C2 N3 C1 Pd1 -177.9(8) . . . . ?
C2 N3 C1 N2 0.9(12) . . . . ?
C2 N3 C10 C11 -69.5(14) . . . . ?
C3 N2 C1 Pd1 179.5(8) . . . . ?
C3 N2 C1 N3 0.7(13) . . . . ?
C4 N2 C1 Pd1 -1.4(17) . . . . ?
C4 N2 C1 N3 179.8(10) . . . . ?
C4 N2 C3 C2 178.9(12) . . . . ?
C5 N1 C9 C8 -2(2) . . . . ?
C5 C6 C7 C8 -1(2) . . . . ?
C6 C7 C8 C9 0(2) . . . . ?
C7 C8 C9 N1 2(2) . . . . ?
C9 N1 C5 C6 1(2) . . . . ?
C10 N3 C1 Pd1 4.5(16) . . . . ?
C10 N3 C1 N2 -176.7(9) . . . . ?
C10 N3 C2 C3 175.3(10) . . . . ?
C10 C11 C12 C13 -179.5(11) . . . . ?
C10 C11 C16 C15 178.8(11) . . . . ?
C10 C11 C16 C17 0.9(17) . . . . ?
C11 C12 C13 C14 0.5(19) . . . . ?
C12 C11 C16 C15 0.7(17) . . . . ?
C12 C11 C16 C17 -177.2(11) . . . . ?
C12 C13 C14 C15 1(2) . . . . ?
C13 C14 C15 C16 -2(2) . . . . ?
C14 C15 C16 C11 1.0(19) . . . . ?
C14 C15 C16 C17 178.9(12) . . . . ?
C16 C11 C12 C13 -1.4(17) . . . . ?

loop_
_twin_individual_id
_twin_individual_mass_fraction_refined
_oxdiff_twin_reflns_isolated
_oxdiff_twin_reflns_overlapped
_twin_individual_twin_lattice_type
_twin_individual_twin_matrix_11
_twin_individual_twin_matrix_12
_twin_individual_twin_matrix_13
_twin_individual_twin_matrix_21
_twin_individual_twin_matrix_22
_twin_individual_twin_matrix_23
_twin_individual_twin_matrix_31
_twin_individual_twin_matrix_32
_twin_individual_twin_matrix_33
1 0.950(3) 190 7257 ref 1.0000 0.0000 0.0000 0.0000 1.0000 0.0000 0.0000 0.0000 1.0000
2 0.050(3) 216 7257 nmt 1.0066 0.0019 0.0104 -0.0102 0.9984 -0.0049 -0.0352 -0.0076 1.0001

loop_
_exptl_oxdiff_crystal_face_indexfrac_h
_exptl_oxdiff_crystal_face_indexfrac_k
_exptl_oxdiff_crystal_face_indexfrac_l
_exptl_oxdiff_crystal_face_x
_exptl_oxdiff_crystal_face_y
_exptl_oxdiff_crystal_face_z
0.8439 -14.6957 -3.7983 -0.2324 -0.9692 -0.0816
9.8983 -1.9132 -8.0638 0.0147 0.0605 -0.9981
0.2225 3.7708 -16.1122 -0.9077 0.2176 -0.3588
-9.3329 5.6869 -4.8003 -0.7174 0.1721 0.6750
0.4158 0.4332 16.1244 0.9554 0.0755 0.2855
-0.2574 -0.4757 -16.1805 -0.9510 -0.0751 -0.2999
2.0057 -8.8793 13.4474 0.8446 -0.5173 0.1383
-2.5667 -6.2957 14.9260 0.7140 -0.4374 0.5466
-1.3754 2.3240 16.3287 0.8858 0.1644 0.4340
-0.6577 13.5087 -8.4227 -0.4702 0.8653 -0.1737
-9.8252 9.4495 3.7190 -0.2348 0.4323 0.8706
-0.0357 -4.9918 -14.9972 -0.8882 -0.3682 -0.2747
-6.3080 -3.0443 -9.2769 -0.8595 -0.3562 0.3666
-0.3574 13.3577 6.8448 0.4278 0.8975 0.1071
